data_4338620
loop_
_publ_author_name
'Peckermann, Ilja'
'Kapelski, Andreas'
'Spaniol, Thomas P.'
'Okuda, Jun'

_publ_section_title
;
 Indium Complexes Supported by 1,\w-Dithiaalkanediyl-Bridged Bis(phenolato)
 Ligands: Synthesis, Structure, and Controlled Ring-Opening Polymerization of
 L-Lactide
;
_journal_coden_ASTM INOCAJ
_journal_issue 12
_journal_name_full 'Inorganic chemistry'
_journal_page_first 5526
_journal_page_last 5534
_journal_paper_doi 10.1021/ic900161w
_journal_volume 48
_journal_year 2009
_chemical_formula_moiety 'C28 H41 In O3 S2, C4 H8 O'
_chemical_formula_sum 'C32 H49 In O4 S2'
_chemical_formula_weight 676.65
_space_group_IT_number 2
_symmetry_cell_setting triclinic
_symmetry_space_group_name_Hall '-P 1'
_symmetry_space_group_name_H-M 'P -1'
_atom_sites_solution_hydrogens geom
_atom_sites_solution_primary direct
_atom_sites_solution_secondary difmap
_audit_creation_method SHELXL-97
_cell_angle_alpha 92.3820(12)
_cell_angle_beta 102.4243(12)
_cell_angle_gamma 97.0638(12)
_cell_formula_units_Z 2
_cell_length_a 9.3348(8)
_cell_length_b 12.2093(11)
_cell_length_c 14.7162(13)
_cell_measurement_reflns_used 9526
_cell_measurement_temperature 130(2)
_cell_measurement_theta_max 30.47
_cell_measurement_theta_min 2.28
_cell_volume 1621.5(2)
_computing_cell_refinement 'Bruker SMART (2001)'
_computing_data_collection 'Bruker SMART (2001)'
_computing_data_reduction 'Bruker SAINT+ (1999)'
_computing_molecular_graphics 'Ortep-3 for Windows (Farrugia, 1997)'
_computing_structure_refinement 'SHELXL-97 (Sheldrick, 1997)'
_computing_structure_solution 'SIR 97 (Altomare et al, 1997)'
_diffrn_ambient_temperature 130(2)
_diffrn_measured_fraction_theta_full 0.997
_diffrn_measured_fraction_theta_max 0.911
_diffrn_measurement_device_type 'CCD area detector'
_diffrn_measurement_method 'omega scans'
_diffrn_radiation_monochromator graphite
_diffrn_radiation_source 'fine-focus sealed tube'
_diffrn_radiation_type MoK\a
_diffrn_radiation_wavelength 0.71073
_diffrn_reflns_av_R_equivalents 0.0359
_diffrn_reflns_av_sigmaI/netI 0.0502
_diffrn_reflns_limit_h_max 13
_diffrn_reflns_limit_h_min -13
_diffrn_reflns_limit_k_max 17
_diffrn_reflns_limit_k_min -17
_diffrn_reflns_limit_l_max 20
_diffrn_reflns_limit_l_min -21
_diffrn_reflns_number 24651
_diffrn_reflns_theta_full 27.50
_diffrn_reflns_theta_max 30.88
_diffrn_reflns_theta_min 2.28
_exptl_absorpt_coefficient_mu 0.891
_exptl_absorpt_correction_T_max 0.8633
_exptl_absorpt_correction_T_min 0.7697
_exptl_absorpt_correction_type multi-scan
_exptl_absorpt_process_details 'Platon Mulabs'
_exptl_crystal_colour colourless
_exptl_crystal_density_diffrn 1.386
_exptl_crystal_density_method 'not measured'
_exptl_crystal_description block
_exptl_crystal_F_000 708
_exptl_crystal_size_max 0.31
_exptl_crystal_size_mid 0.18
_exptl_crystal_size_min 0.17
_refine_diff_density_max 0.926
_refine_diff_density_min -0.573
_refine_diff_density_rms 0.082
_refine_ls_extinction_method none
_refine_ls_goodness_of_fit_ref 0.948
_refine_ls_hydrogen_treatment noref
_refine_ls_matrix_type full
_refine_ls_number_parameters 361
_refine_ls_number_reflns 9325
_refine_ls_number_restraints 0
_refine_ls_restrained_S_all 0.948
_refine_ls_R_factor_all 0.0357
_refine_ls_R_factor_gt 0.0299
_refine_ls_shift/su_max 0.001
_refine_ls_shift/su_mean 0.000
_refine_ls_structure_factor_coef Fsqd
_refine_ls_weighting_details 'calc w=1/[\s^2^(Fo^2^)+(0.0278P)^2^+0.0000P] where P=(Fo^2^+2Fc^2^)/3'
_refine_ls_weighting_scheme calc
_refine_ls_wR_factor_gt 0.0628
_refine_ls_wR_factor_ref 0.0642
_reflns_number_gt 8055
_reflns_number_total 9325
_reflns_threshold_expression >2sigma(I)
_cod_data_source_file ic900161w_si_003.cif
_cod_data_source_block ip3-In-C1-pMe-tBu-Me(thf)
_cod_database_code 4338620

loop_
_symmetry_equiv_pos_as_xyz
'x, y, z'
'-x, -y, -z'

loop_
_atom_site_label
_atom_site_type_symbol
_atom_site_fract_x
_atom_site_fract_y
_atom_site_fract_z
_atom_site_U_iso_or_equiv
_atom_site_adp_type
_atom_site_occupancy
_atom_site_symmetry_multiplicity
_atom_site_calc_flag
_atom_site_refinement_flags
In In 0.266966(13) 0.000629(10) 0.299698(8) 0.01523(4) Uani 1 1 d .
S1 S -0.02424(5) 0.00194(4) 0.19811(3) 0.01875(9) Uani 1 1 d .
S2 S 0.15130(5) -0.18702(4) 0.17905(3) 0.02014(10) Uani 1 1 d .
O1 O 0.27370(13) 0.05603(10) 0.16373(8) 0.0173(3) Uani 1 1 d .
O2 O 0.22111(14) -0.12852(10) 0.38456(9) 0.0203(3) Uani 1 1 d .
O3 O 0.49405(14) -0.04321(11) 0.30103(9) 0.0214(3) Uani 1 1 d .
C1 C 0.3128(2) 0.15348(16) 0.38402(13) 0.0241(4) Uani 1 1 d .
H1A H 0.2675 0.1451 0.4380 0.036 Uiso 1 1 calc R
H1B H 0.2718 0.2119 0.3471 0.036 Uiso 1 1 calc R
H1C H 0.4201 0.1734 0.4056 0.036 Uiso 1 1 calc R
C2 C 0.18746(19) 0.13161(15) 0.13368(12) 0.0160(3) Uani 1 1 d .
C3 C 0.03907(19) 0.11878(15) 0.14345(12) 0.0170(4) Uani 1 1 d .
C4 C -0.0556(2) 0.19656(15) 0.11502(13) 0.0200(4) Uani 1 1 d .
H4 H -0.1546 0.1852 0.1230 0.024 Uiso 1 1 calc R
C5 C -0.0061(2) 0.29002(15) 0.07539(13) 0.0204(4) Uani 1 1 d .
C6 C 0.1393(2) 0.30168(15) 0.06286(12) 0.0196(4) Uani 1 1 d .
H6 H 0.1730 0.3652 0.0342 0.023 Uiso 1 1 calc R
C7 C 0.23769(19) 0.22579(15) 0.08986(12) 0.0163(3) Uani 1 1 d .
C8 C -0.1053(2) 0.37666(17) 0.04540(15) 0.0303(5) Uani 1 1 d .
H8A H -0.2044 0.3523 0.0555 0.045 Uiso 1 1 calc R
H8B H -0.1118 0.3874 -0.0209 0.045 Uiso 1 1 calc R
H8C H -0.0643 0.4466 0.0822 0.045 Uiso 1 1 calc R
C9 C 0.3963(2) 0.24253(16) 0.07455(13) 0.0202(4) Uani 1 1 d .
C10 C 0.5068(2) 0.25782(17) 0.16973(14) 0.0258(4) Uani 1 1 d .
H10A H 0.4899 0.3228 0.2053 0.039 Uiso 1 1 calc R
H10B H 0.6081 0.2684 0.1601 0.039 Uiso 1 1 calc R
H10C H 0.4928 0.1920 0.2044 0.039 Uiso 1 1 calc R
C11 C 0.4242(2) 0.14141(17) 0.01806(13) 0.0251(4) Uani 1 1 d .
H11A H 0.4117 0.0752 0.0525 0.038 Uiso 1 1 calc R
H11B H 0.5253 0.1532 0.0081 0.038 Uiso 1 1 calc R
H11C H 0.3534 0.1314 -0.0424 0.038 Uiso 1 1 calc R
C12 C 0.4249(2) 0.34440(18) 0.02008(15) 0.0307(5) Uani 1 1 d .
H12A H 0.3528 0.3372 -0.0398 0.046 Uiso 1 1 calc R
H12B H 0.5252 0.3499 0.0090 0.046 Uiso 1 1 calc R
H12C H 0.4148 0.4111 0.0563 0.046 Uiso 1 1 calc R
C13 C 0.0059(2) -0.11194(15) 0.12231(13) 0.0211(4) Uani 1 1 d .
H13A H -0.0872 -0.1637 0.1026 0.025 Uiso 1 1 calc R
H13B H 0.0318 -0.0818 0.0656 0.025 Uiso 1 1 calc R
C14 C 0.0644(2) -0.25167(15) 0.26235(13) 0.0183(4) Uani 1 1 d .
C15 C 0.11594(19) -0.21437(14) 0.35729(13) 0.0171(4) Uani 1 1 d .
C16 C 0.05045(19) -0.27308(15) 0.42329(13) 0.0177(4) Uani 1 1 d .
C17 C -0.0640(2) -0.35817(15) 0.38997(14) 0.0213(4) Uani 1 1 d .
H17 H -0.1081 -0.3964 0.4341 0.026 Uiso 1 1 calc R
C18 C -0.1188(2) -0.39142(15) 0.29519(14) 0.0232(4) Uani 1 1 d .
C19 C -0.0509(2) -0.33809(15) 0.23254(14) 0.0217(4) Uani 1 1 d .
H19 H -0.0827 -0.3603 0.1679 0.026 Uiso 1 1 calc R
C20 C -0.2489(2) -0.48128(18) 0.26378(17) 0.0349(5) Uani 1 1 d .
H20A H -0.3396 -0.4533 0.2720 0.052 Uiso 1 1 calc R
H20B H -0.2331 -0.5451 0.3011 0.052 Uiso 1 1 calc R
H20C H -0.2585 -0.5038 0.1978 0.052 Uiso 1 1 calc R
C21 C 0.1033(2) -0.24043(15) 0.52799(13) 0.0206(4) Uani 1 1 d .
C22 C 0.2684(2) -0.25019(19) 0.56074(14) 0.0297(5) Uani 1 1 d .
H22A H 0.3016 -0.2253 0.6270 0.045 Uiso 1 1 calc R
H22B H 0.3252 -0.2041 0.5243 0.045 Uiso 1 1 calc R
H22C H 0.2840 -0.3275 0.5519 0.045 Uiso 1 1 calc R
C23 C 0.0197(2) -0.31413(17) 0.58683(14) 0.0281(4) Uani 1 1 d .
H23A H 0.0570 -0.2903 0.6530 0.042 Uiso 1 1 calc R
H23B H 0.0349 -0.3912 0.5762 0.042 Uiso 1 1 calc R
H23C H -0.0862 -0.3080 0.5689 0.042 Uiso 1 1 calc R
C24 C 0.0767(2) -0.12074(16) 0.54862(14) 0.0278(4) Uani 1 1 d .
H24A H -0.0292 -0.1151 0.5290 0.042 Uiso 1 1 calc R
H24B H 0.1322 -0.0704 0.5143 0.042 Uiso 1 1 calc R
H24C H 0.1101 -0.1005 0.6157 0.042 Uiso 1 1 calc R
C25 C 0.5705(2) -0.09616(18) 0.38094(13) 0.0258(4) Uani 1 1 d .
H25A H 0.5009 -0.1525 0.4017 0.031 Uiso 1 1 calc R
H25B H 0.6150 -0.0407 0.4336 0.031 Uiso 1 1 calc R
C26 C 0.6895(2) -0.14973(17) 0.34745(14) 0.0270(4) Uani 1 1 d .
H26A H 0.7050 -0.2200 0.3770 0.032 Uiso 1 1 calc R
H26B H 0.7845 -0.0997 0.3609 0.032 Uiso 1 1 calc R
C27 C 0.6269(2) -0.17029(16) 0.24267(14) 0.0252(4) Uani 1 1 d .
H27A H 0.7067 -0.1751 0.2085 0.030 Uiso 1 1 calc R
H27B H 0.5556 -0.2390 0.2280 0.030 Uiso 1 1 calc R
C28 C 0.5511(2) -0.06968(18) 0.21935(14) 0.0269(4) Uani 1 1 d .
H28A H 0.6222 -0.0074 0.2080 0.032 Uiso 1 1 calc R
H28B H 0.4696 -0.0861 0.1632 0.032 Uiso 1 1 calc R
O4 O 0.3926(2) 0.62134(15) 0.28462(15) 0.0587(5) Uani 1 1 d .
C29 C 0.4212(4) 0.5942(2) 0.3775(2) 0.0610(8) Uani 1 1 d .
H29A H 0.3825 0.6469 0.4159 0.073 Uiso 1 1 calc R
H29B H 0.5292 0.5985 0.4022 0.073 Uiso 1 1 calc R
C30 C 0.3486(4) 0.4811(2) 0.3819(2) 0.0650(9) Uani 1 1 d .
H30A H 0.3045 0.4756 0.4373 0.078 Uiso 1 1 calc R
H30B H 0.4200 0.4271 0.3846 0.078 Uiso 1 1 calc R
C31 C 0.2313(3) 0.4610(2) 0.29387(17) 0.0429(6) Uani 1 1 d .
H31A H 0.1366 0.4832 0.3031 0.051 Uiso 1 1 calc R
H31B H 0.2148 0.3823 0.2704 0.051 Uiso 1 1 calc R
C32 C 0.2962(3) 0.53411(19) 0.22851(17) 0.0395(6) Uani 1 1 d .
H32A H 0.3512 0.4916 0.1922 0.047 Uiso 1 1 calc R
H32B H 0.2166 0.5637 0.1845 0.047 Uiso 1 1 calc R

loop_
_atom_site_aniso_label
_atom_site_aniso_U_11
_atom_site_aniso_U_22
_atom_site_aniso_U_33
_atom_site_aniso_U_23
_atom_site_aniso_U_13
_atom_site_aniso_U_12
In 0.01344(6) 0.01769(7) 0.01449(6) 0.00320(5) 0.00284(4) 0.00153(4)
S1 0.0157(2) 0.0215(2) 0.0190(2) 0.00408(18) 0.00442(17) 0.00037(17)
S2 0.0220(2) 0.0204(2) 0.0182(2) 0.00249(18) 0.00456(18) 0.00290(18)
O1 0.0162(6) 0.0207(6) 0.0169(6) 0.0053(5) 0.0050(5) 0.0064(5)
O2 0.0190(6) 0.0214(7) 0.0181(6) 0.0041(5) 0.0019(5) -0.0032(5)
O3 0.0195(7) 0.0286(7) 0.0193(7) 0.0078(6) 0.0059(5) 0.0103(6)
C1 0.0240(10) 0.0242(10) 0.0242(10) 0.0000(8) 0.0062(8) 0.0022(8)
C2 0.0157(8) 0.0200(9) 0.0120(8) 0.0001(7) 0.0017(7) 0.0035(7)
C3 0.0155(8) 0.0195(9) 0.0158(8) 0.0032(7) 0.0036(7) 0.0005(7)
C4 0.0135(8) 0.0249(10) 0.0214(9) 0.0010(8) 0.0036(7) 0.0033(7)
C5 0.0186(9) 0.0208(9) 0.0223(9) 0.0025(7) 0.0029(7) 0.0068(7)
C6 0.0216(9) 0.0179(9) 0.0184(9) 0.0032(7) 0.0032(7) 0.0010(7)
C7 0.0159(8) 0.0195(9) 0.0126(8) -0.0001(7) 0.0018(7) 0.0014(7)
C8 0.0255(11) 0.0263(11) 0.0427(13) 0.0095(9) 0.0097(9) 0.0112(9)
C9 0.0167(9) 0.0237(10) 0.0213(9) 0.0051(8) 0.0064(7) 0.0021(7)
C10 0.0163(9) 0.0299(11) 0.0286(11) -0.0001(9) 0.0026(8) -0.0013(8)
C11 0.0235(10) 0.0327(11) 0.0227(10) 0.0039(8) 0.0113(8) 0.0061(8)
C12 0.0225(10) 0.0342(12) 0.0391(12) 0.0148(10) 0.0133(9) 0.0027(9)
C13 0.0226(10) 0.0204(9) 0.0176(9) 0.0014(7) -0.0003(7) 0.0006(8)
C14 0.0171(9) 0.0177(9) 0.0210(9) 0.0054(7) 0.0044(7) 0.0046(7)
C15 0.0130(8) 0.0166(9) 0.0222(9) 0.0036(7) 0.0030(7) 0.0046(7)
C16 0.0152(8) 0.0172(9) 0.0218(9) 0.0048(7) 0.0038(7) 0.0054(7)
C17 0.0176(9) 0.0167(9) 0.0319(11) 0.0074(8) 0.0085(8) 0.0043(7)
C18 0.0172(9) 0.0170(9) 0.0341(11) 0.0021(8) 0.0030(8) 0.0026(7)
C19 0.0213(9) 0.0173(9) 0.0248(10) 0.0006(7) 0.0001(8) 0.0051(7)
C20 0.0290(12) 0.0285(11) 0.0418(13) 0.0019(10) 0.0036(10) -0.0088(9)
C21 0.0204(9) 0.0211(9) 0.0222(10) 0.0062(8) 0.0080(8) 0.0031(7)
C22 0.0223(10) 0.0459(13) 0.0217(10) 0.0098(9) 0.0035(8) 0.0072(9)
C23 0.0331(11) 0.0268(11) 0.0277(11) 0.0085(9) 0.0135(9) 0.0033(9)
C24 0.0340(11) 0.0235(10) 0.0282(11) 0.0021(8) 0.0130(9) 0.0021(9)
C25 0.0236(10) 0.0349(11) 0.0200(10) 0.0082(8) 0.0014(8) 0.0126(9)
C26 0.0235(10) 0.0288(11) 0.0299(11) 0.0044(9) 0.0034(8) 0.0121(9)
C27 0.0247(10) 0.0248(10) 0.0288(11) 0.0029(8) 0.0109(8) 0.0043(8)
C28 0.0255(10) 0.0378(12) 0.0236(10) 0.0101(9) 0.0134(8) 0.0117(9)
O4 0.0666(13) 0.0386(10) 0.0730(14) 0.0077(10) 0.0298(11) -0.0112(9)
C29 0.072(2) 0.0533(18) 0.0558(19) -0.0130(15) 0.0261(16) -0.0157(15)
C30 0.082(2) 0.0448(17) 0.0530(18) 0.0099(14) -0.0073(16) -0.0143(16)
C31 0.0415(14) 0.0389(14) 0.0474(15) 0.0146(11) 0.0096(12) -0.0010(11)
C32 0.0465(14) 0.0328(12) 0.0456(14) 0.0073(11) 0.0207(12) 0.0098(11)

loop_
_atom_type_symbol
_atom_type_description
_atom_type_scat_dispersion_real
_atom_type_scat_dispersion_imag
_atom_type_scat_source
C C 0.0033 0.0016 'International Tables Vol C Tables 4.2.6.8 and 6.1.1.4'
H H 0.0000 0.0000 'International Tables Vol C Tables 4.2.6.8 and 6.1.1.4'
O O 0.0106 0.0060 'International Tables Vol C Tables 4.2.6.8 and 6.1.1.4'
S S 0.1246 0.1234 'International Tables Vol C Tables 4.2.6.8 and 6.1.1.4'
In In -0.7276 1.3100 'International Tables Vol C Tables 4.2.6.8 and 6.1.1.4'

loop_
_geom_angle_atom_site_label_1
_geom_angle_atom_site_label_2
_geom_angle_atom_site_label_3
_geom_angle
O2 In C1 108.19(6)
O2 In O1 149.54(5)
C1 In O1 101.98(6)
O2 In O3 92.35(5)
C1 In O3 102.82(6)
O1 In O3 84.93(4)
O2 In S2 73.68(4)
C1 In S2 168.71(5)
O1 In S2 75.91(3)
O3 In S2 88.12(4)
O2 In S1 97.38(4)
C1 In S1 103.33(5)
O1 In S1 71.15(3)
O3 In S1 147.57(3)
S2 In S1 65.421(14)
C3 S1 C13 101.72(9)
C3 S1 In 88.88(6)
C13 S1 In 87.40(6)
C14 S2 C13 99.88(9)
C14 S2 In 92.41(6)
C13 S2 In 88.44(6)
C2 O1 In 116.38(10)
C15 O2 In 124.30(11)
C28 O3 C25 109.85(14)
C28 O3 In 125.92(11)
C25 O3 In 118.94(11)
In C1 H1A 109.5
In C1 H1B 109.5
H1A C1 H1B 109.5
In C1 H1C 109.5
H1A C1 H1C 109.5
H1B C1 H1C 109.5
O1 C2 C3 119.86(16)
O1 C2 C7 122.36(15)
C3 C2 C7 117.76(16)
C4 C3 C2 122.40(16)
C4 C3 S1 119.49(13)
C2 C3 S1 118.06(13)
C5 C4 C3 120.11(17)
C5 C4 H4 119.9
C3 C4 H4 119.9
C4 C5 C6 117.83(17)
C4 C5 C8 121.31(17)
C6 C5 C8 120.86(17)
C7 C6 C5 124.00(17)
C7 C6 H6 118.0
C5 C6 H6 118.0
C6 C7 C2 117.82(16)
C6 C7 C9 121.95(16)
C2 C7 C9 120.22(15)
C5 C8 H8A 109.5
C5 C8 H8B 109.5
H8A C8 H8B 109.5
C5 C8 H8C 109.5
H8A C8 H8C 109.5
H8B C8 H8C 109.5
C12 C9 C7 112.03(15)
C12 C9 C11 107.35(16)
C7 C9 C11 110.10(15)
C12 C9 C10 108.45(16)
C7 C9 C10 109.37(15)
C11 C9 C10 109.49(16)
C9 C10 H10A 109.5
C9 C10 H10B 109.5
H10A C10 H10B 109.5
C9 C10 H10C 109.5
H10A C10 H10C 109.5
H10B C10 H10C 109.5
C9 C11 H11A 109.5
C9 C11 H11B 109.5
H11A C11 H11B 109.5
C9 C11 H11C 109.5
H11A C11 H11C 109.5
H11B C11 H11C 109.5
C9 C12 H12A 109.5
C9 C12 H12B 109.5
H12A C12 H12B 109.5
C9 C12 H12C 109.5
H12A C12 H12C 109.5
H12B C12 H12C 109.5
S2 C13 S1 112.56(9)
S2 C13 H13A 109.1
S1 C13 H13A 109.1
S2 C13 H13B 109.1
S1 C13 H13B 109.1
H13A C13 H13B 107.8
C19 C14 C15 122.24(17)
C19 C14 S2 119.23(14)
C15 C14 S2 118.53(13)
O2 C15 C14 121.77(16)
O2 C15 C16 121.08(16)
C14 C15 C16 117.14(16)
C17 C16 C15 118.23(17)
C17 C16 C21 121.20(16)
C15 C16 C21 120.55(16)
C16 C17 C18 124.12(17)
C16 C17 H17 117.9
C18 C17 H17 117.9
C19 C18 C17 117.30(17)
C19 C18 C20 121.57(19)
C17 C18 C20 121.12(18)
C18 C19 C14 120.84(18)
C18 C19 H19 119.6
C14 C19 H19 119.6
C18 C20 H20A 109.5
C18 C20 H20B 109.5
H20A C20 H20B 109.5
C18 C20 H20C 109.5
H20A C20 H20C 109.5
H20B C20 H20C 109.5
C16 C21 C22 110.56(15)
C16 C21 C23 112.33(16)
C22 C21 C23 107.39(16)
C16 C21 C24 109.86(15)
C22 C21 C24 109.64(17)
C23 C21 C24 106.95(16)
C21 C22 H22A 109.5
C21 C22 H22B 109.5
H22A C22 H22B 109.5
C21 C22 H22C 109.5
H22A C22 H22C 109.5
H22B C22 H22C 109.5
C21 C23 H23A 109.5
C21 C23 H23B 109.5
H23A C23 H23B 109.5
C21 C23 H23C 109.5
H23A C23 H23C 109.5
H23B C23 H23C 109.5
C21 C24 H24A 109.5
C21 C24 H24B 109.5
H24A C24 H24B 109.5
C21 C24 H24C 109.5
H24A C24 H24C 109.5
H24B C24 H24C 109.5
O3 C25 C26 105.63(15)
O3 C25 H25A 110.6
C26 C25 H25A 110.6
O3 C25 H25B 110.6
C26 C25 H25B 110.6
H25A C25 H25B 108.7
C25 C26 C27 103.05(15)
C25 C26 H26A 111.2
C27 C26 H26A 111.2
C25 C26 H26B 111.2
C27 C26 H26B 111.2
H26A C26 H26B 109.1
C28 C27 C26 102.51(16)
C28 C27 H27A 111.3
C26 C27 H27A 111.3
C28 C27 H27B 111.3
C26 C27 H27B 111.3
H27A C27 H27B 109.2
O3 C28 C27 104.71(15)
O3 C28 H28A 110.8
C27 C28 H28A 110.8
O3 C28 H28B 110.8
C27 C28 H28B 110.8
H28A C28 H28B 108.9
C29 O4 C32 109.39(19)
O4 C29 C30 108.7(2)
O4 C29 H29A 109.9
C30 C29 H29A 109.9
O4 C29 H29B 109.9
C30 C29 H29B 109.9
H29A C29 H29B 108.3
C29 C30 C31 104.3(2)
C29 C30 H30A 110.9
C31 C30 H30A 110.9
C29 C30 H30B 110.9
C31 C30 H30B 110.9
H30A C30 H30B 108.9
C30 C31 C32 102.4(2)
C30 C31 H31A 111.3
C32 C31 H31A 111.3
C30 C31 H31B 111.3
C32 C31 H31B 111.3
H31A C31 H31B 109.2
O4 C32 C31 106.7(2)
O4 C32 H32A 110.4
C31 C32 H32A 110.4
O4 C32 H32B 110.4
C31 C32 H32B 110.4
H32A C32 H32B 108.6

loop_
_geom_bond_atom_site_label_1
_geom_bond_atom_site_label_2
_geom_bond_distance
In O2 2.1112(12)
In C1 2.1421(19)
In O1 2.1498(12)
In O3 2.2455(12)
In S2 2.7920(5)
In S1 2.8087(5)
S1 C3 1.7674(18)
S1 C13 1.8329(19)
S2 C14 1.7705(18)
S2 C13 1.8057(19)
O1 C2 1.326(2)
O2 C15 1.329(2)
O3 C28 1.456(2)
O3 C25 1.458(2)
C1 H1A 0.9800
C1 H1B 0.9800
C1 H1C 0.9800
C2 C3 1.414(2)
C2 C7 1.420(2)
C3 C4 1.392(2)
C4 C5 1.378(3)
C4 H4 0.9500
C5 C6 1.399(3)
C5 C8 1.509(3)
C6 C7 1.394(2)
C6 H6 0.9500
C7 C9 1.535(2)
C8 H8A 0.9800
C8 H8B 0.9800
C8 H8C 0.9800
C9 C12 1.534(3)
C9 C11 1.540(3)
C9 C10 1.540(3)
C10 H10A 0.9800
C10 H10B 0.9800
C10 H10C 0.9800
C11 H11A 0.9800
C11 H11B 0.9800
C11 H11C 0.9800
C12 H12A 0.9800
C12 H12B 0.9800
C12 H12C 0.9800
C13 H13A 0.9900
C13 H13B 0.9900
C14 C19 1.394(3)
C14 C15 1.412(2)
C15 C16 1.427(2)
C16 C17 1.386(2)
C16 C21 1.533(3)
C17 C18 1.402(3)
C17 H17 0.9500
C18 C19 1.370(3)
C18 C20 1.510(3)
C19 H19 0.9500
C20 H20A 0.9800
C20 H20B 0.9800
C20 H20C 0.9800
C21 C22 1.533(3)
C21 C23 1.534(3)
C21 C24 1.541(3)
C22 H22A 0.9800
C22 H22B 0.9800
C22 H22C 0.9800
C23 H23A 0.9800
C23 H23B 0.9800
C23 H23C 0.9800
C24 H24A 0.9800
C24 H24B 0.9800
C24 H24C 0.9800
C25 C26 1.514(3)
C25 H25A 0.9900
C25 H25B 0.9900
C26 C27 1.525(3)
C26 H26A 0.9900
C26 H26B 0.9900
C27 C28 1.507(3)
C27 H27A 0.9900
C27 H27B 0.9900
C28 H28A 0.9900
C28 H28B 0.9900
O4 C29 1.397(3)
O4 C32 1.414(3)
C29 C30 1.472(4)
C29 H29A 0.9900
C29 H29B 0.9900
C30 C31 1.495(3)
C30 H30A 0.9900
C30 H30B 0.9900
C31 C32 1.509(3)
C31 H31A 0.9900
C31 H31B 0.9900
C32 H32A 0.9900
C32 H32B 0.9900

loop_
_geom_torsion_atom_site_label_1
_geom_torsion_atom_site_label_2
_geom_torsion_atom_site_label_3
_geom_torsion_atom_site_label_4
_geom_torsion
O2 In S1 C3 175.08(7)
C1 In S1 C3 64.35(8)
O1 In S1 C3 -33.96(7)
O3 In S1 C3 -78.60(9)
S2 In S1 C3 -116.68(6)
O2 In S1 C13 -83.13(7)
C1 In S1 C13 166.13(8)
O1 In S1 C13 67.82(7)
O3 In S1 C13 23.18(9)
S2 In S1 C13 -14.90(6)
O2 In S2 C14 21.62(7)
C1 In S2 C14 -79.6(3)
O1 In S2 C14 -160.14(7)
O3 In S2 C14 114.62(7)
S1 In S2 C14 -84.71(6)
O2 In S2 C13 121.44(7)
C1 In S2 C13 20.3(3)
O1 In S2 C13 -60.31(7)
O3 In S2 C13 -145.55(7)
S1 In S2 C13 15.12(6)
O2 In O1 C2 118.12(13)
C1 In O1 C2 -53.82(13)
O3 In O1 C2 -155.88(12)
S2 In O1 C2 114.79(12)
S1 In O1 C2 46.35(11)
C1 In O2 C15 139.90(14)
O1 In O2 C15 -31.79(18)
O3 In O2 C15 -115.78(13)
S2 In O2 C15 -28.43(12)
S1 In O2 C15 33.21(13)
O2 In O3 C28 123.58(14)
C1 In O3 C28 -127.17(15)
O1 In O3 C28 -26.02(14)
S2 In O3 C28 50.00(14)
S1 In O3 C28 15.86(17)
O2 In O3 C25 -28.04(13)
C1 In O3 C25 81.21(14)
O1 In O3 C25 -177.63(13)
S2 In O3 C25 -101.61(13)
S1 In O3 C25 -135.75(12)
In O1 C2 C3 -45.59(19)
In O1 C2 C7 135.50(14)
O1 C2 C3 C4 178.61(16)
C7 C2 C3 C4 -2.4(3)
O1 C2 C3 S1 1.2(2)
C7 C2 C3 S1 -179.88(13)
C13 S1 C3 C4 123.44(15)
In S1 C3 C4 -149.45(14)
C13 S1 C3 C2 -59.03(15)
In S1 C3 C2 28.08(14)
C2 C3 C4 C5 0.2(3)
S1 C3 C4 C5 177.66(14)
C3 C4 C5 C6 1.7(3)
C3 C4 C5 C8 -178.95(18)
C4 C5 C6 C7 -1.5(3)
C8 C5 C6 C7 179.18(18)
C5 C6 C7 C2 -0.7(3)
C5 C6 C7 C9 -179.97(17)
O1 C2 C7 C6 -178.48(16)
C3 C2 C7 C6 2.6(2)
O1 C2 C7 C9 0.8(3)
C3 C2 C7 C9 -178.16(16)
C6 C7 C9 C12 -4.9(2)
C2 C7 C9 C12 175.91(17)
C6 C7 C9 C11 -124.25(18)
C2 C7 C9 C11 56.5(2)
C6 C7 C9 C10 115.41(19)
C2 C7 C9 C10 -63.8(2)
C14 S2 C13 S1 68.99(11)
In S2 C13 S1 -23.18(9)
C3 S1 C13 S2 111.37(11)
In S1 C13 S2 23.05(9)
C13 S2 C14 C19 71.85(16)
In S2 C14 C19 160.68(14)
C13 S2 C14 C15 -108.88(15)
In S2 C14 C15 -20.05(14)
In O2 C15 C14 25.5(2)
In O2 C15 C16 -154.68(13)
C19 C14 C15 O2 -176.74(17)
S2 C14 C15 O2 4.0(2)
C19 C14 C15 C16 3.4(3)
S2 C14 C15 C16 -175.83(13)
O2 C15 C16 C17 176.68(16)
C14 C15 C16 C17 -3.5(2)
O2 C15 C16 C21 -1.8(3)
C14 C15 C16 C21 178.04(15)
C15 C16 C17 C18 0.8(3)
C21 C16 C17 C18 179.28(17)
C16 C17 C18 C19 2.1(3)
C16 C17 C18 C20 -176.99(18)
C17 C18 C19 C14 -2.3(3)
C20 C18 C19 C14 176.85(18)
C15 C14 C19 C18 -0.5(3)
S2 C14 C19 C18 178.75(14)
C17 C16 C21 C22 121.91(19)
C15 C16 C21 C22 -59.7(2)
C17 C16 C21 C23 2.0(2)
C15 C16 C21 C23 -179.60(16)
C17 C16 C21 C24 -116.95(19)
C15 C16 C21 C24 61.5(2)
C28 O3 C25 C26 4.9(2)
In O3 C25 C26 160.78(12)
O3 C25 C26 C27 -26.2(2)
C25 C26 C27 C28 37.0(2)
C25 O3 C28 C27 18.7(2)
In O3 C28 C27 -135.05(13)
C26 C27 C28 O3 -34.34(19)
C32 O4 C29 C30 4.0(3)
O4 C29 C30 C31 -21.0(3)
C29 C30 C31 C32 28.3(3)
C29 O4 C32 C31 14.7(3)
C30 C31 C32 O4 -26.7(3)
